data_7117466
loop_
_publ_author_name
'Cong-Shuai Wang'
'Ren-Yi Zhu'
'Yu-Chen Zhang'
'Feng Shi'

_publ_section_title
;
 Catalytic chemoselective [3+3] cycloadditions of azomethine ylides with
 quinone monoimides leading to the construction of a dihydrobenzoxazine
 scaffold
;
_journal_name_full Chem.Commun.
_journal_page_first 11798
_journal_paper_doi 10.1039/C5cc03341A
_journal_volume 51
_journal_year 2015
_chemical_formula_moiety 'C27 H27 N3 O9 S'
_chemical_formula_sum 'C27 H27 N3 O9 S'
_chemical_formula_weight 569.57
_chemical_name_systematic
;
 ?
;
_space_group_crystal_system triclinic
_space_group_IT_number 2
_space_group_name_Hall '-P 1'
_space_group_name_H-M_alt 'P -1'
_symmetry_space_group_name_Hall '-P 1'
_symmetry_space_group_name_H-M 'P -1'
_atom_sites_solution_hydrogens mixed
_atom_sites_solution_primary direct
_audit_creation_date 2014-10-30
_audit_creation_method
;
Olex2 1.2
(compiled 2014.07.22 svn.r2960 for OlexSys, GUI svn.r4862)
;
_audit_update_record
;
2015-04-16 deposited with the CCDC.
2015-06-10 downloaded from the CCDC.
;
_cell_angle_alpha 86.352(4)
_cell_angle_beta 87.532(4)
_cell_angle_gamma 77.772(4)
_cell_formula_units_Z 2
_cell_length_a 8.3006(6)
_cell_length_b 9.3862(7)
_cell_length_c 17.7170(15)
_cell_measurement_reflns_used 8381
_cell_measurement_temperature 296
_cell_measurement_theta_max 25.72
_cell_measurement_theta_min 2.30
_cell_volume 1345.68(18)
_computing_cell_refinement 'SAINT v7.68A (Bruker, 2009)'
_computing_data_collection 'CrystalClear (Rigaku Inc., 2007)'
_computing_data_reduction 'SAINT v7.68A (Bruker, 2009)'
_computing_molecular_graphics 'Olex2 (Dolomanov et al., 2009)'
_computing_publication_material 'Olex2 (Dolomanov et al., 2009)'
_computing_structure_refinement 'XL (Sheldrick, 2008)'
_computing_structure_solution
;
????
;
_diffrn_ambient_temperature 296
_diffrn_detector_area_resol_mean 28.5714
_diffrn_measured_fraction_theta_full 0.980
_diffrn_measured_fraction_theta_max 0.987
_diffrn_measurement_details
;
scan:
    Number of images: 340
               Slice: -110.0000 - 60.0000
         Image width: 0.5000
            Exp time: 16.0000
       Rotation axis: Omega
               Omega: 0.0000
                 Chi: 45.0000
                 Phi: 270.0000
                 XTD: 45.3038
              2theta: -20.1830
;
_diffrn_measurement_device
;
Saturn724+ (2x2 bin mode)
;
_diffrn_measurement_device_details
;
AFC10: Fixed Chi 2 circle
;
_diffrn_measurement_device_type 'Bruker APEX-II CCD'
_diffrn_measurement_method '\f and \w scans'
_diffrn_orient_matrix_type d*Trek
_diffrn_orient_matrix_UB_11 -0.0416
_diffrn_orient_matrix_UB_12 -0.0191
_diffrn_orient_matrix_UB_13 0.0361
_diffrn_orient_matrix_UB_21 0.0301
_diffrn_orient_matrix_UB_22 -0.0492
_diffrn_orient_matrix_UB_23 0.0086
_diffrn_orient_matrix_UB_31 0.0196
_diffrn_orient_matrix_UB_32 0.0176
_diffrn_orient_matrix_UB_33 0.0318
_diffrn_radiation_detector CCD
_diffrn_radiation_monochromator graphite
_diffrn_radiation_type MoK\a
_diffrn_radiation_wavelength 0.71073
_diffrn_reflns_av_R_equivalents 0.0272
_diffrn_reflns_av_unetI/netI 0.0234
_diffrn_reflns_laue_measured_fraction_full 0.980
_diffrn_reflns_laue_measured_fraction_max 0.987
_diffrn_reflns_limit_h_max 10
_diffrn_reflns_limit_h_min -10
_diffrn_reflns_limit_k_max 11
_diffrn_reflns_limit_k_min -11
_diffrn_reflns_limit_l_max 21
_diffrn_reflns_limit_l_min -21
_diffrn_reflns_number 20031
_diffrn_reflns_point_group_measured_fraction_full 0.980
_diffrn_reflns_point_group_measured_fraction_max 0.987
_diffrn_reflns_theta_full 26.000
_diffrn_reflns_theta_max 25.929
_diffrn_reflns_theta_min 2.224
_diffrn_source 'Rotating Anode'
_diffrn_source_current 24.0000
_diffrn_source_power 1.2000
_diffrn_source_voltage 50.0000
_diffrn_standards_number 0
_exptl_absorpt_coefficient_mu 0.180
_exptl_absorpt_correction_T_max 1.0000
_exptl_absorpt_correction_T_min 0.1631
_exptl_absorpt_correction_type multi-scan
_exptl_absorpt_process_details
;
SADABS-2008/1 (Bruker,2008) was used for absorption correction.
wR2(int) was 0.1358 before and 0.0429 after correction.
The Ratio of minimum to maximum transmission is 0.8792.
The \l/2 correction factor is 0.0015.
;
_exptl_crystal_colour Colorless
_exptl_crystal_density_diffrn 1.406
_exptl_crystal_density_meas .
_exptl_crystal_description Prism
_exptl_crystal_F_000 596
_exptl_crystal_size_max 0.39
_exptl_crystal_size_mid 0.32
_exptl_crystal_size_min 0.3
_refine_diff_density_max 0.577
_refine_diff_density_min -0.402
_refine_diff_density_rms 0.051
_refine_ls_extinction_coef 0.004(2)
_refine_ls_extinction_expression Fc^*^=kFc[1+0.001xFc^2^\l^3^/sin(2\q)]^-1/4^
_refine_ls_extinction_method SHELXL
_refine_ls_goodness_of_fit_ref 1.066
_refine_ls_hydrogen_treatment constr
_refine_ls_matrix_type full
_refine_ls_number_parameters 405
_refine_ls_number_reflns 5190
_refine_ls_number_restraints 0
_refine_ls_restrained_S_all 1.066
_refine_ls_R_factor_all 0.0938
_refine_ls_R_factor_gt 0.0693
_refine_ls_shift/su_max 0.037
_refine_ls_shift/su_mean 0.008
_refine_ls_structure_factor_coef Fsqd
_refine_ls_weighting_details 'w=1/[\s^2^(Fo^2^)+(0.1124P)^2^+0.7076P] where P=(Fo^2^+2Fc^2^)/3'
_refine_ls_weighting_scheme calc
_refine_ls_wR_factor_gt 0.2010
_refine_ls_wR_factor_ref 0.2277
_reflns_Friedel_coverage 0.000
_reflns_friedel_fraction_full .
_reflns_friedel_fraction_max .
_reflns_number_gt 3607
_reflns_number_total 5190
_reflns_threshold_expression 'I > 2\s(I)'
_cod_data_source_file c5cc03341a2.cif
_cod_data_source_block sf141029_zry_0m
_cod_database_code 7117466
_shelxl_version_number 2014-3
_shelx_space_group_comment
;
The symmetry employed for this shelxl refinement is uniquely defined
by the following loop, which should always be used as a source of
symmetry information in preference to the above space-group names.
They are only intended as comments.
;
_diffrn_number_total 2330
_olex2_refinement_description
;
1. Fixed Uiso
 At 1.2 times of:
  All C(H) groups, All C(H,H) groups, All N(H) groups
 At 1.5 times of:
  All C(H,H,H) groups
2. Others
 Fixed Sof: C21(0.5) C22(0.5) H22(0.5) C23(0.5) H23(0.5) C24(0.5) C25(0.5)
 H25(0.5) C26(0.5) H26(0.5) C27(0.5) H27A(0.5) H27B(0.5) H27C(0.5) C21'(0.5)
 C22'(0.5) H22'(0.5) C23'(0.5) H23'(0.5) C24'(0.5) C25'(0.5) H25'(0.5)
 C26'(0.5) H26'(0.5) C27'(0.5) H27D(0.5) H27E(0.5) H27F(0.5)
3.a Riding coordinates:
 N2(H2), N3(H3)
3.b Ternary CH refined with riding coordinates:
 C7(H7)
3.c Secondary CH2 refined with riding coordinates:
 C16(H16A,H16B), C19(H19A,H19B)
3.d Aromatic/amide H refined with riding coordinates:
 C2(H2A), C3(H3A), C5(H5), C6(H6), C9(H9), C10(H10), C12(H12), C22(H22),
 C23(H23), C25(H25), C26(H26), C22'(H22'), C23'(H23'), C25'(H25'), C26'(H26')
3.e Fitted hexagon refined as free rotating group:
 C21(C22,C23,C24,C25,C26), C21'(C22',C23',C24',C25',C26')
3.f Idealised Me refined as rotating group:
 C17(H17A,H17B,H17C), C20(H20A,H20B,H20C), C27(H27A,H27B,H27C), C27'(H27D,H27E,
 H27F)
;
_olex2_submission_special_instructions 'No special instructions were received'

loop_
_space_group_symop_operation_xyz
'x, y, z'
'-x, -y, -z'

loop_
_atom_site_label
_atom_site_type_symbol
_atom_site_fract_x
_atom_site_fract_y
_atom_site_fract_z
_atom_site_U_iso_or_equiv
_atom_site_adp_type
_atom_site_occupancy
_atom_site_site_symmetry_order
_atom_site_calc_flag
_atom_site_refinement_flags_posn
_atom_site_refinement_flags_adp
_atom_site_refinement_flags_occupancy
_atom_site_disorder_assembly
_atom_site_disorder_group
S1 S -0.22871(13) 0.81949(9) 0.85808(6) 0.0864(4) Uani 1 1 d . . . . .
O1 O 0.4860(5) -0.1103(3) 0.3194(2) 0.1174(10) Uani 1 1 d . . . . .
O2 O 0.6428(5) 0.0400(4) 0.3128(3) 0.1409(14) Uani 1 1 d . . . . .
O3 O 0.1635(3) 0.4636(2) 0.56480(14) 0.0727(6) Uani 1 1 d . . . . .
O4 O -0.3233(4) 0.9546(3) 0.88334(19) 0.1108(10) Uani 1 1 d . . . . .
O5 O -0.2946(4) 0.6910(3) 0.86642(17) 0.1029(9) Uani 1 1 d . . . . .
O6 O -0.3250(4) 0.3611(3) 0.58778(16) 0.0982(9) Uani 1 1 d . . . . .
O7 O -0.3544(3) 0.4140(2) 0.70964(16) 0.0814(7) Uani 1 1 d . . . . .
O8 O -0.0893(4) 0.1435(2) 0.73909(18) 0.1043(9) Uani 1 1 d . . . . .
O9 O 0.0659(5) 0.2874(3) 0.77242(19) 0.1294(13) Uani 1 1 d . . . . .
N1 N 0.5244(4) -0.0032(4) 0.3390(2) 0.0892(9) Uani 1 1 d . . . . .
N2 N -0.0006(4) 0.2880(3) 0.59276(18) 0.0827(9) Uani 1 1 d . . . . .
H2 H -0.0061 0.1976 0.5921 0.099 Uiso 1 1 d R . . . .
N3 N -0.1881(4) 0.8513(3) 0.76825(16) 0.0797(8) Uani 1 1 d . . . . .
H3 H -0.1521 0.9309 0.7625 0.096 Uiso 1 1 d R . . . .
C1 C 0.4260(4) 0.0785(3) 0.3994(2) 0.0725(9) Uani 1 1 d . . . . .
C2 C 0.4592(5) 0.2100(4) 0.4155(2) 0.0850(11) Uani 1 1 d . . . . .
H2A H 0.5408 0.2472 0.3882 0.102 Uiso 1 1 calc R . . . .
C3 C 0.3702(4) 0.2859(4) 0.4725(2) 0.0798(10) Uani 1 1 d . . . . .
H3A H 0.3922 0.3750 0.4840 0.096 Uiso 1 1 calc R . . . .
C4 C 0.2483(4) 0.2317(3) 0.51317(19) 0.0680(8) Uani 1 1 d . . . . .
C5 C 0.2191(4) 0.0971(3) 0.4957(2) 0.0768(9) Uani 1 1 d . . . . .
H5 H 0.1386 0.0585 0.5230 0.092 Uiso 1 1 calc R . . . .
C6 C 0.3080(4) 0.0203(4) 0.4383(2) 0.0757(9) Uani 1 1 d . . . . .
H6 H 0.2878 -0.0693 0.4264 0.091 Uiso 1 1 calc R . . . .
C7 C 0.1567(4) 0.3121(3) 0.5791(2) 0.0779(10) Uani 1 1 d . . . . .
H7 H 0.2197 0.2766 0.6245 0.093 Uiso 1 1 calc R . . . .
C8 C 0.0744(4) 0.5520(3) 0.61684(19) 0.0642(8) Uani 1 1 d . . . . .
C9 C 0.1049(4) 0.6918(3) 0.6177(2) 0.0726(9) Uani 1 1 d . . . . .
H9 H 0.1815 0.7206 0.5835 0.087 Uiso 1 1 calc R . . . .
C10 C 0.0226(4) 0.7874(3) 0.6687(2) 0.0761(10) Uani 1 1 d . . . . .
H10 H 0.0451 0.8802 0.6692 0.091 Uiso 1 1 calc R . . . .
C11 C -0.0939(4) 0.7469(3) 0.71952(19) 0.0680(9) Uani 1 1 d . . . . .
C12 C -0.1255(4) 0.6067(3) 0.71815(19) 0.0678(8) Uani 1 1 d . . . . .
H12 H -0.2031 0.5784 0.7521 0.081 Uiso 1 1 calc R . . . .
C13 C -0.0426(4) 0.5092(3) 0.66690(18) 0.0622(8) Uani 1 1 d . . . . .
C14 C -0.0833(4) 0.3585(3) 0.66003(19) 0.0679(8) Uani 1 1 d . . . . .
C15 C -0.2682(5) 0.3757(3) 0.6471(2) 0.0748(9) Uani 1 1 d . . . . .
C16 C -0.5354(5) 0.4486(4) 0.7060(3) 0.0973(13) Uani 1 1 d . . . . .
H16A H -0.5779 0.3598 0.7126 0.117 Uiso 1 1 calc R . . . .
H16B H -0.5688 0.4960 0.6573 0.117 Uiso 1 1 calc R . . . .
C17 C -0.6004(5) 0.5469(6) 0.7673(3) 0.1080(14) Uani 1 1 d . . . . .
H17A H -0.5668 0.6382 0.7575 0.162 Uiso 1 1 calc GR . . . .
H17B H -0.5581 0.5027 0.8147 0.162 Uiso 1 1 calc GR . . . .
H17C H -0.7187 0.5636 0.7695 0.162 Uiso 1 1 calc GR . . . .
C18 C -0.0406(4) 0.2524(3) 0.7291(2) 0.0679(8) Uani 1 1 d . . . . .
C19 C 0.1224(10) 0.1854(8) 0.8366(4) 0.188(4) Uani 1 1 d . . . . .
H19A H 0.0348 0.1926 0.8752 0.226 Uiso 1 1 calc R . . . .
H19B H 0.1460 0.0865 0.8199 0.226 Uiso 1 1 calc R . . . .
C20 C 0.2574(10) 0.2120(8) 0.8668(4) 0.176(3) Uani 1 1 d . . . . .
H20A H 0.3434 0.2081 0.8285 0.263 Uiso 1 1 calc GR . . . .
H20B H 0.2934 0.1397 0.9068 0.263 Uiso 1 1 calc GR . . . .
H20C H 0.2324 0.3071 0.8868 0.263 Uiso 1 1 calc GR . . . .
C21 C -0.0562(6) 0.7976(6) 0.9107(3) 0.064(2) Uani 0.5 1 d . . P A 1
C22 C -0.0118(6) 0.9121(4) 0.9450(3) 0.0716(16) Uani 0.5 1 d G . P A 1
H22 H -0.0813 1.0040 0.9432 0.086 Uiso 0.5 1 calc R . P A 1
C23 C 0.1366(6) 0.8893(6) 0.9820(3) 0.0825(19) Uani 0.5 1 d G . P A 1
H23 H 0.1664 0.9659 1.0050 0.099 Uiso 0.5 1 calc R . P A 1
C24 C 0.2405(6) 0.7519(7) 0.9847(4) 0.104(4) Uani 0.5 1 d G . P A 1
C25 C 0.1960(9) 0.6374(6) 0.9503(4) 0.155(6) Uani 0.5 1 d G . P A 1
H25 H 0.2655 0.5456 0.9521 0.185 Uiso 0.5 1 calc R . P A 1
C26 C 0.0476(9) 0.6603(5) 0.9133(4) 0.130(5) Uani 0.5 1 d G . P A 1
H26 H 0.0179 0.5837 0.8903 0.156 Uiso 0.5 1 calc R . P A 1
C27 C 0.388(3) 0.695(3) 1.0394(14) 0.142(10) Uani 0.5 1 d . . P A 1
H27A H 0.4905 0.6991 1.0128 0.213 Uiso 0.5 1 calc GR . P A 1
H27B H 0.3886 0.5956 1.0566 0.213 Uiso 0.5 1 calc GR . P A 1
H27C H 0.3756 0.7546 1.0821 0.213 Uiso 0.5 1 calc GR . P A 1
C21' C -0.0224(7) 0.7625(7) 0.8966(3) 0.071(3) Uani 0.5 1 d . . P A 2
C22' C 0.1087(7) 0.8270(6) 0.8733(3) 0.095(2) Uani 0.5 1 d G . P A 2
H22' H 0.1015 0.8880 0.8296 0.114 Uiso 0.5 1 calc R . P A 2
C23' C 0.2507(7) 0.8004(7) 0.9153(4) 0.111(3) Uani 0.5 1 d G . P A 2
H23' H 0.3384 0.8436 0.8997 0.134 Uiso 0.5 1 calc R . P A 2
C24' C 0.2614(9) 0.7093(9) 0.9807(4) 0.109(5) Uani 0.5 1 d G . P A 2
C25' C 0.1302(11) 0.6447(9) 1.0041(3) 0.140(5) Uani 0.5 1 d G . P A 2
H25' H 0.1374 0.5838 1.0478 0.168 Uiso 0.5 1 calc R . P A 2
C26' C -0.0117(9) 0.6714(8) 0.9620(4) 0.121(4) Uani 0.5 1 d G . P A 2
H26' H -0.0995 0.6282 0.9777 0.145 Uiso 0.5 1 calc R . P A 2
C27' C 0.428(3) 0.713(4) 1.0169(14) 0.154(11) Uani 0.5 1 d . . P A 2
H27D H 0.5178 0.6690 0.9843 0.232 Uiso 0.5 1 calc GR . P A 2
H27E H 0.4350 0.6597 1.0652 0.232 Uiso 0.5 1 calc GR . P A 2
H27F H 0.4342 0.8124 1.0236 0.232 Uiso 0.5 1 calc GR . P A 2

loop_
_atom_site_aniso_label
_atom_site_aniso_U_11
_atom_site_aniso_U_22
_atom_site_aniso_U_33
_atom_site_aniso_U_23
_atom_site_aniso_U_13
_atom_site_aniso_U_12
S1 0.1001(7) 0.0609(5) 0.1056(7) -0.0022(4) -0.0293(5) -0.0290(5)
O1 0.148(3) 0.0777(18) 0.131(2) -0.0105(17) 0.009(2) -0.0335(19)
O2 0.107(2) 0.136(3) 0.190(4) -0.037(3) 0.037(3) -0.046(2)
O3 0.0712(13) 0.0488(11) 0.1043(16) 0.0114(11) -0.0202(12) -0.0281(10)
O4 0.120(2) 0.0784(17) 0.135(2) -0.0232(16) -0.0316(19) -0.0133(16)
O5 0.127(2) 0.0852(17) 0.112(2) -0.0069(15) -0.0069(17) -0.0561(16)
O6 0.1065(19) 0.1053(19) 0.1028(19) 0.0114(15) -0.0392(15) -0.0653(16)
O7 0.0674(14) 0.0625(13) 0.121(2) -0.0109(13) -0.0327(14) -0.0214(10)
O8 0.119(2) 0.0515(13) 0.150(2) 0.0256(14) -0.0241(18) -0.0398(13)
O9 0.171(3) 0.102(2) 0.136(2) 0.0708(18) -0.082(2) -0.083(2)
N1 0.082(2) 0.0704(19) 0.112(2) 0.0125(18) -0.0151(19) -0.0099(16)
N2 0.098(2) 0.0607(15) 0.103(2) -0.0047(15) -0.0110(17) -0.0471(15)
N3 0.105(2) 0.0450(13) 0.097(2) 0.0075(12) -0.0438(16) -0.0285(13)
C1 0.0648(18) 0.0577(17) 0.094(2) 0.0170(16) -0.0298(17) -0.0109(14)
C2 0.068(2) 0.066(2) 0.123(3) 0.010(2) -0.010(2) -0.0220(16)
C3 0.072(2) 0.0558(18) 0.117(3) 0.0086(18) -0.020(2) -0.0258(16)
C4 0.0674(18) 0.0487(15) 0.091(2) 0.0127(14) -0.0277(16) -0.0183(13)
C5 0.080(2) 0.0577(17) 0.099(2) 0.0114(17) -0.0189(19) -0.0314(16)
C6 0.081(2) 0.0547(17) 0.095(2) 0.0061(16) -0.0230(19) -0.0224(15)
C7 0.083(2) 0.0531(17) 0.105(3) 0.0103(16) -0.0263(19) -0.0312(16)
C8 0.0652(17) 0.0448(14) 0.089(2) 0.0177(14) -0.0382(16) -0.0248(13)
C9 0.075(2) 0.0475(15) 0.102(2) 0.0154(16) -0.0314(18) -0.0297(14)
C10 0.085(2) 0.0433(15) 0.110(2) 0.0216(16) -0.049(2) -0.0334(15)
C11 0.082(2) 0.0396(13) 0.088(2) 0.0104(13) -0.0454(17) -0.0219(13)
C12 0.080(2) 0.0462(15) 0.086(2) 0.0106(14) -0.0340(16) -0.0314(14)
C13 0.0687(17) 0.0409(13) 0.0841(19) 0.0137(13) -0.0372(15) -0.0255(12)
C14 0.0742(19) 0.0445(14) 0.093(2) 0.0037(14) -0.0195(16) -0.0294(13)
C15 0.083(2) 0.0528(16) 0.100(2) 0.0077(16) -0.030(2) -0.0394(16)
C16 0.070(2) 0.075(2) 0.155(4) 0.000(2) -0.040(2) -0.0290(18)
C17 0.079(3) 0.116(3) 0.128(4) 0.003(3) -0.018(2) -0.017(2)
C18 0.0639(17) 0.0415(14) 0.101(2) 0.0091(14) -0.0132(16) -0.0195(12)
C19 0.230(7) 0.178(6) 0.184(6) 0.130(5) -0.119(6) -0.123(6)
C20 0.208(7) 0.193(7) 0.137(5) 0.085(5) -0.082(5) -0.081(6)
C21 0.078(5) 0.046(4) 0.064(4) -0.017(3) 0.000(3) -0.005(3)
C22 0.087(4) 0.057(3) 0.071(4) 0.004(3) -0.004(3) -0.017(3)
C23 0.095(5) 0.091(5) 0.065(4) -0.007(3) -0.011(4) -0.026(4)
C24 0.082(6) 0.137(10) 0.084(7) -0.056(7) -0.022(5) 0.015(6)
C25 0.149(10) 0.118(8) 0.173(11) -0.081(9) -0.089(9) 0.064(8)
C26 0.132(9) 0.069(6) 0.178(11) -0.053(7) -0.075(8) 0.031(5)
C27 0.104(13) 0.188(16) 0.104(16) -0.027(11) -0.033(12) 0.044(12)
C21' 0.098(6) 0.046(4) 0.069(5) -0.017(4) -0.016(4) -0.010(4)
C22' 0.122(7) 0.068(4) 0.099(5) 0.008(4) -0.049(5) -0.025(4)
C23' 0.121(7) 0.078(5) 0.137(8) -0.009(5) -0.066(6) -0.012(5)
C24' 0.130(10) 0.081(6) 0.091(8) -0.026(6) -0.031(7) 0.048(6)
C25' 0.151(11) 0.154(11) 0.089(7) 0.038(7) -0.018(7) 0.017(9)
C26' 0.142(9) 0.115(8) 0.090(6) 0.031(6) 0.007(6) -0.006(7)
C27' 0.108(14) 0.27(2) 0.080(12) -0.055(13) -0.029(10) -0.010(12)

loop_
_atom_type_symbol
_atom_type_description
_atom_type_scat_dispersion_real
_atom_type_scat_dispersion_imag
_atom_type_scat_source
C C 0.0033 0.0016 'International Tables Vol C Tables 4.2.6.8 and 6.1.1.4'
H H 0.0000 0.0000 'International Tables Vol C Tables 4.2.6.8 and 6.1.1.4'
N N 0.0061 0.0033 'International Tables Vol C Tables 4.2.6.8 and 6.1.1.4'
O O 0.0106 0.0060 'International Tables Vol C Tables 4.2.6.8 and 6.1.1.4'
S S 0.1246 0.1234 'International Tables Vol C Tables 4.2.6.8 and 6.1.1.4'

loop_
_geom_angle_atom_site_label_1
_geom_angle_atom_site_label_2
_geom_angle_atom_site_label_3
_geom_angle
_geom_angle_site_symmetry_1
_geom_angle_site_symmetry_3
O4 S1 N3 105.29(18) . .
O4 S1 C21 101.4(2) . .
O4 S1 C21' 115.3(2) . .
O5 S1 O4 120.0(2) . .
O5 S1 N3 108.46(15) . .
O5 S1 C21 109.8(3) . .
O5 S1 C21' 103.9(2) . .
N3 S1 C21 111.6(3) . .
N3 S1 C21' 102.3(2) . .
C8 O3 C7 113.1(3) . .
C15 O7 C16 117.9(3) . .
C18 O9 C19 116.9(3) . .
O1 N1 O2 123.1(4) . .
O1 N1 C1 118.9(4) . .
O2 N1 C1 118.0(4) . .
C7 N2 H2 113.5 . .
C7 N2 C14 113.3(3) . .
C14 N2 H2 113.0 . .
S1 N3 H3 109.0 . .
C11 N3 S1 125.0(2) . .
C11 N3 H3 109.0 . .
C2 C1 N1 118.4(3) . .
C6 C1 N1 119.4(3) . .
C6 C1 C2 122.2(4) . .
C1 C2 H2A 120.5 . .
C1 C2 C3 118.9(3) . .
C3 C2 H2A 120.5 . .
C2 C3 H3A 119.5 . .
C2 C3 C4 120.9(3) . .
C4 C3 H3A 119.5 . .
C3 C4 C5 118.5(4) . .
C3 C4 C7 120.7(3) . .
C5 C4 C7 120.7(3) . .
C4 C5 H5 119.6 . .
C6 C5 C4 120.8(3) . .
C6 C5 H5 119.6 . .
C1 C6 C5 118.6(3) . .
C1 C6 H6 120.7 . .
C5 C6 H6 120.7 . .
O3 C7 C4 106.4(3) . .
O3 C7 H7 107.3 . .
N2 C7 O3 114.1(3) . .
N2 C7 C4 114.0(3) . .
N2 C7 H7 107.3 . .
C4 C7 H7 107.3 . .
O3 C8 C9 116.4(3) . .
O3 C8 C13 123.6(2) . .
C9 C8 C13 120.0(3) . .
C8 C9 H9 119.8 . .
C10 C9 C8 120.4(3) . .
C10 C9 H9 119.8 . .
C9 C10 H10 119.7 . .
C9 C10 C11 120.6(3) . .
C11 C10 H10 119.7 . .
C10 C11 N3 120.0(3) . .
C10 C11 C12 118.9(3) . .
C12 C11 N3 120.9(3) . .
C11 C12 H12 119.6 . .
C13 C12 C11 120.8(3) . .
C13 C12 H12 119.6 . .
C8 C13 C14 118.6(3) . .
C12 C13 C8 119.2(2) . .
C12 C13 C14 122.1(3) . .
N2 C14 C13 111.2(3) . .
N2 C14 C15 104.8(3) . .
N2 C14 C18 108.3(3) . .
C15 C14 C13 109.8(2) . .
C18 C14 C13 114.7(2) . .
C18 C14 C15 107.5(3) . .
O6 C15 O7 125.4(3) . .
O6 C15 C14 124.3(4) . .
O7 C15 C14 110.2(3) . .
O7 C16 H16A 110.2 . .
O7 C16 H16B 110.2 . .
O7 C16 C17 107.6(3) . .
H16A C16 H16B 108.5 . .
C17 C16 H16A 110.2 . .
C17 C16 H16B 110.2 . .
C16 C17 H17A 109.5 . .
C16 C17 H17B 109.5 . .
C16 C17 H17C 109.5 . .
H17A C17 H17B 109.5 . .
H17A C17 H17C 109.5 . .
H17B C17 H17C 109.5 . .
O8 C18 O9 122.8(3) . .
O8 C18 C14 123.3(3) . .
O9 C18 C14 113.6(2) . .
O9 C19 H19A 109.1 . .
O9 C19 H19B 109.2 . .
H19A C19 H19B 107.9 . .
C20 C19 O9 112.3(5) . .
C20 C19 H19A 109.1 . .
C20 C19 H19B 109.1 . .
C19 C20 H20A 109.5 . .
C19 C20 H20B 109.5 . .
C19 C20 H20C 109.5 . .
H20A C20 H20B 109.5 . .
H20A C20 H20C 109.5 . .
H20B C20 H20C 109.5 . .
C22 C21 S1 122.9(3) . .
C22 C21 C26 120.0 . .
C26 C21 S1 116.9(3) . .
C21 C22 H22 120.0 . .
C21 C22 C23 120.0 . .
C23 C22 H22 120.0 . .
C22 C23 H23 120.0 . .
C22 C23 C24 120.0 . .
C24 C23 H23 120.0 . .
C23 C24 C25 120.0 . .
C23 C24 C27 127.0(12) . .
C25 C24 C27 111.3(12) . .
C24 C25 H25 120.0 . .
C26 C25 C24 120.0 . .
C26 C25 H25 120.0 . .
C21 C26 H26 120.0 . .
C25 C26 C21 120.0 . .
C25 C26 H26 120.0 . .
C24 C27 H27A 109.5 . .
C24 C27 H27B 109.5 . .
C24 C27 H27C 109.5 . .
H27A C27 H27B 109.5 . .
H27A C27 H27C 109.5 . .
H27B C27 H27C 109.5 . .
C22' C21' S1 123.3(4) . .
C22' C21' C26' 120.0 . .
C26' C21' S1 115.4(4) . .
C21' C22' H22' 120.0 . .
C21' C22' C23' 120.0 . .
C23' C22' H22' 120.0 . .
C22' C23' H23' 120.0 . .
C22' C23' C24' 120.0 . .
C24' C23' H23' 120.0 . .
C23' C24' C27' 106.8(14) . .
C25' C24' C23' 120.0 . .
C25' C24' C27' 133.0(13) . .
C24' C25' H25' 120.0 . .
C24' C25' C26' 120.0 . .
C26' C25' H25' 120.0 . .
C21' C26' H26' 120.0 . .
C25' C26' C21' 120.0 . .
C25' C26' H26' 120.0 . .
C24' C27' H27D 109.5 . .
C24' C27' H27E 109.5 . .
C24' C27' H27F 109.5 . .
H27D C27' H27E 109.5 . .
H27D C27' H27F 109.5 . .
H27E C27' H27F 109.5 . .

loop_
_geom_bond_atom_site_label_1
_geom_bond_atom_site_label_2
_geom_bond_distance
_geom_bond_site_symmetry_2
S1 O4 1.430(3) .
S1 O5 1.423(3) .
S1 N3 1.635(3) .
S1 C21 1.710(4) .
S1 C21' 1.831(5) .
O1 N1 1.193(4) .
O2 N1 1.204(4) .
O3 C7 1.441(3) .
O3 C8 1.365(4) .
O6 C15 1.197(4) .
O7 C15 1.321(5) .
O7 C16 1.471(4) .
O8 C18 1.177(3) .
O9 C18 1.301(4) .
O9 C19 1.466(5) .
N1 C1 1.470(5) .
N2 H2 0.8600 .
N2 C7 1.380(4) .
N2 C14 1.472(4) .
N3 H3 0.8600 .
N3 C11 1.429(4) .
C1 C2 1.370(5) .
C1 C6 1.362(5) .
C2 H2A 0.9300 .
C2 C3 1.370(5) .
C3 H3A 0.9300 .
C3 C4 1.382(5) .
C4 C5 1.392(4) .
C4 C7 1.518(5) .
C5 H5 0.9300 .
C5 C6 1.379(5) .
C6 H6 0.9300 .
C7 H7 0.9800 .
C8 C9 1.389(4) .
C8 C13 1.392(5) .
C9 H9 0.9300 .
C9 C10 1.370(5) .
C10 H10 0.9300 .
C10 C11 1.389(5) .
C11 C12 1.397(4) .
C12 H12 0.9300 .
C12 C13 1.386(5) .
C13 C14 1.536(3) .
C14 C15 1.535(5) .
C14 C18 1.532(4) .
C16 H16A 0.9700 .
C16 H16B 0.9700 .
C16 C17 1.479(6) .
C17 H17A 0.9600 .
C17 H17B 0.9600 .
C17 H17C 0.9600 .
C19 H19A 0.9700 .
C19 H19B 0.9700 .
C19 C20 1.339(8) .
C20 H20A 0.9600 .
C20 H20B 0.9600 .
C20 H20C 0.9600 .
C21 C22 1.3900 .
C21 C26 1.3900 .
C22 H22 0.9300 .
C22 C23 1.3900 .
C23 H23 0.9300 .
C23 C24 1.3900 .
C24 C25 1.3900 .
C24 C27 1.58(2) .
C25 H25 0.9300 .
C25 C26 1.3900 .
C26 H26 0.9300 .
C27 H27A 0.9600 .
C27 H27B 0.9600 .
C27 H27C 0.9600 .
C21' C22' 1.3900 .
C21' C26' 1.3900 .
C22' H22' 0.9300 .
C22' C23' 1.3900 .
C23' H23' 0.9300 .
C23' C24' 1.3900 .
C24' C25' 1.3900 .
C24' C27' 1.56(3) .
C25' H25' 0.9300 .
C25' C26' 1.3900 .
C26' H26' 0.9300 .
C27' H27D 0.9600 .
C27' H27E 0.9600 .
C27' H27F 0.9600 .

loop_
_geom_torsion_atom_site_label_1
_geom_torsion_atom_site_label_2
_geom_torsion_atom_site_label_3
_geom_torsion_atom_site_label_4
_geom_torsion
_geom_torsion_site_symmetry_1
_geom_torsion_site_symmetry_2
_geom_torsion_site_symmetry_3
_geom_torsion_site_symmetry_4
S1 N3 C11 C10 -136.9(3) . . . .
S1 N3 C11 C12 47.8(4) . . . .
S1 C21 C22 C23 -175.0(5) . . . .
S1 C21 C26 C25 175.3(5) . . . .
S1 C21' C22' C23' 166.4(5) . . . .
S1 C21' C26' C25' -167.4(5) . . . .
O1 N1 C1 C2 -172.6(3) . . . .
O1 N1 C1 C6 8.8(5) . . . .
O2 N1 C1 C2 8.9(5) . . . .
O2 N1 C1 C6 -169.7(4) . . . .
O3 C8 C9 C10 -179.2(2) . . . .
O3 C8 C13 C12 179.4(2) . . . .
O3 C8 C13 C14 -4.4(4) . . . .
O4 S1 N3 C11 179.3(3) . . . .
O4 S1 C21 C22 -19.1(5) . . . .
O4 S1 C21 C26 165.8(3) . . . .
O4 S1 C21' C22' -74.4(5) . . . .
O4 S1 C21' C26' 92.6(4) . . . .
O5 S1 N3 C11 -51.0(3) . . . .
O5 S1 C21 C22 -147.1(4) . . . .
O5 S1 C21 C26 37.8(4) . . . .
O5 S1 C21' C22' 152.2(4) . . . .
O5 S1 C21' C26' -40.8(4) . . . .
N1 C1 C2 C3 -178.8(3) . . . .
N1 C1 C6 C5 178.7(3) . . . .
N2 C14 C15 O6 -13.5(4) . . . .
N2 C14 C15 O7 168.9(2) . . . .
N2 C14 C18 O8 -69.1(4) . . . .
N2 C14 C18 O9 105.4(3) . . . .
N3 S1 C21 C22 92.6(4) . . . .
N3 S1 C21 C26 -82.5(3) . . . .
N3 S1 C21' C22' 39.3(4) . . . .
N3 S1 C21' C26' -153.7(3) . . . .
N3 C11 C12 C13 175.1(2) . . . .
C1 C2 C3 C4 -0.3(5) . . . .
C2 C1 C6 C5 0.2(5) . . . .
C2 C3 C4 C5 0.9(5) . . . .
C2 C3 C4 C7 176.6(3) . . . .
C3 C4 C5 C6 -1.0(5) . . . .
C3 C4 C7 O3 26.2(4) . . . .
C3 C4 C7 N2 152.9(3) . . . .
C4 C5 C6 C1 0.5(5) . . . .
C5 C4 C7 O3 -158.2(3) . . . .
C5 C4 C7 N2 -31.5(4) . . . .
C6 C1 C2 C3 -0.3(5) . . . .
C7 O3 C8 C9 165.5(3) . . . .
C7 O3 C8 C13 -15.0(4) . . . .
C7 N2 C14 C13 38.2(4) . . . .
C7 N2 C14 C15 156.8(3) . . . .
C7 N2 C14 C18 -88.7(3) . . . .
C7 C4 C5 C6 -176.7(3) . . . .
C8 O3 C7 N2 48.5(4) . . . .
C8 O3 C7 C4 175.2(2) . . . .
C8 C9 C10 C11 -0.9(4) . . . .
C8 C13 C14 N2 -6.6(4) . . . .
C8 C13 C14 C15 -122.2(3) . . . .
C8 C13 C14 C18 116.7(3) . . . .
C9 C8 C13 C12 -1.1(4) . . . .
C9 C8 C13 C14 175.0(2) . . . .
C9 C10 C11 N3 -175.0(3) . . . .
C9 C10 C11 C12 0.3(4) . . . .
C10 C11 C12 C13 -0.2(4) . . . .
C11 C12 C13 C8 0.6(4) . . . .
C11 C12 C13 C14 -175.4(2) . . . .
C12 C13 C14 N2 169.4(3) . . . .
C12 C13 C14 C15 53.9(4) . . . .
C12 C13 C14 C18 -67.3(4) . . . .
C13 C8 C9 C10 1.3(4) . . . .
C13 C14 C15 O6 106.0(4) . . . .
C13 C14 C15 O7 -71.6(3) . . . .
C13 C14 C18 O8 166.1(3) . . . .
C13 C14 C18 O9 -19.5(5) . . . .
C14 N2 C7 O3 -61.4(4) . . . .
C14 N2 C7 C4 176.0(2) . . . .
C15 O7 C16 C17 -155.3(3) . . . .
C15 C14 C18 O8 43.7(5) . . . .
C15 C14 C18 O9 -141.9(3) . . . .
C16 O7 C15 O6 -3.0(5) . . . .
C16 O7 C15 C14 174.5(2) . . . .
C18 O9 C19 C20 165.3(7) . . . .
C18 C14 C15 O6 -128.6(3) . . . .
C18 C14 C15 O7 53.8(3) . . . .
C19 O9 C18 O8 -1.2(7) . . . .
C19 O9 C18 C14 -175.6(5) . . . .
C21 S1 N3 C11 70.1(3) . . . .
C21 S1 C21' C22' -92.0(14) . . . .
C21 S1 C21' C26' 74.9(14) . . . .
C21 C22 C23 C24 0.0 . . . .
C22 C21 C26 C25 0.0 . . . .
C22 C23 C24 C25 0.0 . . . .
C22 C23 C24 C27 -163.7(16) . . . .
C23 C24 C25 C26 0.0 . . . .
C24 C25 C26 C21 0.0 . . . .
C26 C21 C22 C23 0.0 . . . .
C27 C24 C25 C26 166.0(13) . . . .
C21' S1 N3 C11 58.4(3) . . . .
C21' S1 C21 C22 144.7(16) . . . .
C21' S1 C21 C26 -30.5(13) . . . .
C21' C22' C23' C24' 0.0 . . . .
C22' C21' C26' C25' 0.0 . . . .
C22' C23' C24' C25' 0.0 . . . .
C22' C23' C24' C27' -175.6(13) . . . .
C23' C24' C25' C26' 0.0 . . . .
C24' C25' C26' C21' 0.0 . . . .
C26' C21' C22' C23' 0.0 . . . .
C27' C24' C25' C26' 174.2(17) . . . .
